data_1504939
loop_
_publ_author_name
'Nieto, Sonia'
'Lynch, Vincent M.'
'Anslyn, Eric V.'
'Kim, Hyunwoo'
'Chin, Jik'

_publ_section_title
;
 Rapid enantiomeric excess and concentration determination using simple
 racemic metal complexes.
;
_journal_issue 22
_journal_name_full 'Organic letters'
_journal_page_first 5167
_journal_page_last 5170
_journal_paper_doi 10.1021/ol802085j
_journal_volume 10
_journal_year 2008
_chemical_formula_moiety 'C48 H38 N2 P2, Cu 1+, P F6 1-'
_chemical_formula_sum 'C48 H38 Cu F6 N2 P3'
_chemical_formula_weight 913.25
_chemical_name_systematic
; 
 ? 
;
_space_group_IT_number 2
_symmetry_cell_setting triclinic
_symmetry_space_group_name_Hall '-P 1'
_symmetry_space_group_name_H-M 'P -1'
_atom_sites_solution_hydrogens geom
_atom_sites_solution_primary direct
_atom_sites_solution_secondary difmap
_audit_creation_method SHELXL-97
_cell_angle_alpha 99.758(2)
_cell_angle_beta 102.567(2)
_cell_angle_gamma 106.012(2)
_cell_formula_units_Z 2
_cell_length_a 10.9409(5)
_cell_length_b 12.4841(8)
_cell_length_c 16.8887(10)
_cell_measurement_reflns_used 6981
_cell_measurement_temperature 153(2)
_cell_measurement_theta_max 27.5
_cell_measurement_theta_min 1.0
_cell_volume 2098.4(2)
_computing_cell_refinement 'Collect software, Nonius B.V. 1998'
_computing_data_collection 'Collect software, Nonius B.V. 1998'
_computing_data_reduction
;
DENZO and Scalepack (Otwinoski and Minor, 1997)
;
_computing_molecular_graphics 'XP SHELXTL/PC, Siemens Analytical'
_computing_structure_refinement 'XL SHELXTL/PC, Siemens Analytical'
_computing_structure_solution
;

SIR97 - Altomare A., Burla M.C., Camalli M., Cascarano G.L., Giacovazzo C., 
Guagliardi A., Moliterni A.G.G., Polidori G.,Spagna R.
;
_diffrn_ambient_temperature 153(2)
_diffrn_measured_fraction_theta_full 0.984
_diffrn_measured_fraction_theta_max 0.984
_diffrn_measurement_device_type 'Nonius Kappa CCD'
_diffrn_measurement_method \w-scans
_diffrn_radiation_monochromator graphite
_diffrn_radiation_source 'fine-focus sealed tube'
_diffrn_radiation_type MoK\a
_diffrn_radiation_wavelength 0.71073
_diffrn_reflns_av_R_equivalents 0.0274
_diffrn_reflns_av_sigmaI/netI 0.0806
_diffrn_reflns_limit_h_max 14
_diffrn_reflns_limit_h_min -14
_diffrn_reflns_limit_k_max 13
_diffrn_reflns_limit_k_min -16
_diffrn_reflns_limit_l_max 21
_diffrn_reflns_limit_l_min -21
_diffrn_reflns_number 13926
_diffrn_reflns_theta_full 27.48
_diffrn_reflns_theta_max 27.48
_diffrn_reflns_theta_min 2.55
_exptl_absorpt_coefficient_mu 0.699
_exptl_absorpt_correction_T_max 0.91
_exptl_absorpt_correction_T_min 0.81
_exptl_absorpt_correction_type multi-scan
_exptl_absorpt_process_details
;
DENZO and Scalepack (Otwinoski and Minor, 1997)
;
_exptl_crystal_colour plates
_exptl_crystal_density_diffrn 1.445
_exptl_crystal_density_method 'not measured'
_exptl_crystal_description colorless
_exptl_crystal_F_000 936
_exptl_crystal_size_max 0.25
_exptl_crystal_size_mid 0.20
_exptl_crystal_size_min 0.14
_refine_diff_density_max 0.660
_refine_diff_density_min -0.375
_refine_diff_density_rms 0.080
_refine_ls_extinction_method none
_refine_ls_goodness_of_fit_ref 0.978
_refine_ls_hydrogen_treatment constr
_refine_ls_matrix_type full
_refine_ls_number_parameters 541
_refine_ls_number_reflns 9471
_refine_ls_number_restraints 0
_refine_ls_restrained_S_all 0.978
_refine_ls_R_factor_all 0.0938
_refine_ls_R_factor_gt 0.0546
_refine_ls_shift/su_max 0.006
_refine_ls_shift/su_mean 0.000
_refine_ls_structure_factor_coef Fsqd
_refine_ls_weighting_details 'calc w=1/[\s^2^(Fo^2^)+(0.0517P)^2^+2.3534P] where P=(Fo^2^+2Fc^2^)/3'
_refine_ls_weighting_scheme calc
_refine_ls_wR_factor_gt 0.1076
_refine_ls_wR_factor_ref 0.1270
_reflns_number_gt 6613
_reflns_number_total 9471
_reflns_threshold_expression >2sigma(I)
_cod_data_source_file ol802085j_si_001.cif
_cod_data_source_block 1
_cod_depositor_comments
;
The following automatic conversions were performed:

'_symmetry_cell_setting' value 'Triclinic' changed to 'triclinic'
according to /home/saulius/struct/CIF-dictionaries/cif_core.dic
dictionary named 'cif_core.dic' version 2.4.1 from 2010-06-29.

Automatic conversion script
Id: cif_fix_values 1715 2011-07-08 13:25:40Z adriana 
;
_cod_original_sg_symbol_H-M P-1
_cod_database_code 1504939

loop_
_symmetry_equiv_pos_as_xyz
'x, y, z'
'-x, -y, -z'

loop_
_atom_site_label
_atom_site_type_symbol
_atom_site_fract_x
_atom_site_fract_y
_atom_site_fract_z
_atom_site_U_iso_or_equiv
_atom_site_adp_type
_atom_site_occupancy
_atom_site_symmetry_multiplicity
_atom_site_calc_flag
_atom_site_refinement_flags
Cu1 Cu 0.32428(3) 0.83706(3) 0.33959(2) 0.02114(11) Uani 1 1 d .
P1 P 0.29015(7) 0.71155(6) 0.21598(5) 0.01703(17) Uani 1 1 d .
P2 P 0.17915(7) 0.93053(6) 0.30089(5) 0.01743(17) Uani 1 1 d .
P3 P 0.21802(11) 0.72349(10) 0.67471(7) 0.0464(3) Uani 1 1 d .
F1 F 0.2204(3) 0.8528(2) 0.70228(16) 0.0730(8) Uani 1 1 d .
F2 F 0.1225(2) 0.7096(2) 0.58376(14) 0.0571(6) Uani 1 1 d .
F3 F 0.2121(3) 0.5934(3) 0.64657(18) 0.0863(9) Uani 1 1 d .
F4 F 0.3072(3) 0.7336(3) 0.76454(17) 0.0819(9) Uani 1 1 d .
F5 F 0.0904(2) 0.6812(2) 0.70651(15) 0.0615(7) Uani 1 1 d .
F6 F 0.3402(3) 0.7647(3) 0.6400(2) 0.1050(12) Uani 1 1 d .
N1A N 0.5137(3) 0.9253(2) 0.39758(16) 0.0272(6) Uani 1 1 d .
C2A C 0.6244(3) 0.9707(3) 0.42334(18) 0.0239(7) Uani 1 1 d .
C3A C 0.7673(3) 1.0284(3) 0.4557(2) 0.0334(8) Uani 1 1 d .
H3AA H 0.8034 1.0469 0.4109 0.050 Uiso 1 1 d R
H3AC H 0.8087 0.9785 0.4797 0.050 Uiso 1 1 d R
H3AB H 0.7843 1.0975 0.4974 0.050 Uiso 1 1 d R
N1B N 0.2677(3) 0.7246(2) 0.40971(16) 0.0287(6) Uani 1 1 d .
C2B C 0.2169(3) 0.6408(3) 0.4240(2) 0.0311(8) Uani 1 1 d .
C3B C 0.1494(5) 0.5300(3) 0.4377(3) 0.0602(13) Uani 1 1 d .
H3BB H 0.1573 0.4691 0.3982 0.090 Uiso 1 1 d R
H3BA H 0.0575 0.5209 0.4314 0.090 Uiso 1 1 d R
H3BC H 0.1884 0.5265 0.4936 0.090 Uiso 1 1 d R
C1 C 0.1089(3) 0.6584(2) 0.17662(17) 0.0163(6) Uani 1 1 d .
C2 C 0.1038(3) 0.8378(2) 0.12595(18) 0.0169(6) Uani 1 1 d .
C3 C -0.1044(3) 0.6805(2) 0.11935(18) 0.0195(6) Uani 1 1 d .
C4 C -0.1841(3) 0.7368(3) 0.07725(19) 0.0261(7) Uani 1 1 d .
H4 H -0.1433 0.8035 0.0605 0.031 Uiso 1 1 calc R
C5 C -0.3199(3) 0.6965(3) 0.0601(2) 0.0312(8) Uani 1 1 d .
H5 H -0.3720 0.7341 0.0302 0.037 Uiso 1 1 calc R
C6 C -0.3821(3) 0.6000(3) 0.0866(2) 0.0319(8) Uani 1 1 d .
H6 H -0.4755 0.5748 0.0766 0.038 Uiso 1 1 calc R
C7 C -0.3094(3) 0.5428(3) 0.1261(2) 0.0293(8) Uani 1 1 d .
H7 H -0.3528 0.4769 0.1428 0.035 Uiso 1 1 calc R
C8 C -0.1692(3) 0.5798(2) 0.14300(19) 0.0222(7) Uani 1 1 d .
C9 C -0.0925(3) 0.5206(3) 0.18308(19) 0.0252(7) Uani 1 1 d .
H9 H -0.1345 0.4546 0.2001 0.030 Uiso 1 1 calc R
C10 C 0.0414(3) 0.5571(2) 0.19779(19) 0.0216(6) Uani 1 1 d .
H10 H 0.0910 0.5139 0.2228 0.026 Uiso 1 1 calc R
C11 C 0.1634(3) 0.9361(2) 0.19055(17) 0.0169(6) Uani 1 1 d .
C12 C 0.0375(3) 0.7229(2) 0.14099(17) 0.0166(6) Uani 1 1 d .
C13 C 0.1008(3) 0.8450(2) 0.04175(18) 0.0186(6) Uani 1 1 d .
C14 C 0.0383(3) 0.7488(3) -0.02743(19) 0.0234(7) Uani 1 1 d .
H14 H -0.0045 0.6763 -0.0186 0.028 Uiso 1 1 calc R
C15 C 0.0387(3) 0.7585(3) -0.1069(2) 0.0284(7) Uani 1 1 d .
H15 H -0.0058 0.6932 -0.1526 0.034 Uiso 1 1 calc R
C16 C 0.1039(3) 0.8637(3) -0.1218(2) 0.0300(8) Uani 1 1 d .
H16 H 0.1055 0.8688 -0.1771 0.036 Uiso 1 1 calc R
C17 C 0.1647(3) 0.9581(3) -0.0569(2) 0.0274(7) Uani 1 1 d .
H17 H 0.2083 1.0292 -0.0674 0.033 Uiso 1 1 calc R
C18 C 0.1641(3) 0.9522(2) 0.02618(19) 0.0206(6) Uani 1 1 d .
C19 C 0.2247(3) 1.0491(3) 0.09380(19) 0.0248(7) Uani 1 1 d .
H19 H 0.2673 1.1209 0.0839 0.030 Uiso 1 1 calc R
C20 C 0.2238(3) 1.0424(2) 0.17376(19) 0.0231(7) Uani 1 1 d .
H20 H 0.2639 1.1096 0.2183 0.028 Uiso 1 1 calc R
C21 C 0.3544(3) 0.7659(2) 0.13446(18) 0.0181(6) Uani 1 1 d .
C22 C 0.4503(3) 0.8747(3) 0.15929(19) 0.0227(7) Uani 1 1 d .
H22 H 0.4782 0.9164 0.2162 0.027 Uiso 1 1 calc R
C23 C 0.5053(3) 0.9224(3) 0.1015(2) 0.0284(7) Uani 1 1 d .
H23 H 0.5712 0.9961 0.1188 0.034 Uiso 1 1 calc R
C24 C 0.4637(3) 0.8624(3) 0.0188(2) 0.0317(8) Uani 1 1 d .
H24 H 0.5013 0.8950 -0.0208 0.038 Uiso 1 1 calc R
C25 C 0.3677(3) 0.7549(3) -0.0069(2) 0.0284(7) Uani 1 1 d .
H25 H 0.3388 0.7145 -0.0642 0.034 Uiso 1 1 calc R
C26 C 0.3139(3) 0.7066(3) 0.0509(2) 0.0257(7) Uani 1 1 d .
H26 H 0.2489 0.6324 0.0333 0.031 Uiso 1 1 calc R
C27 C 0.3372(3) 0.5821(2) 0.22033(19) 0.0195(6) Uani 1 1 d .
C28 C 0.2945(3) 0.4858(3) 0.1536(2) 0.0293(7) Uani 1 1 d .
H28 H 0.2351 0.4838 0.1027 0.035 Uiso 1 1 calc R
C29 C 0.3381(4) 0.3929(3) 0.1610(2) 0.0364(8) Uani 1 1 d .
H29 H 0.3079 0.3273 0.1152 0.044 Uiso 1 1 calc R
C30 C 0.4249(4) 0.3945(3) 0.2341(2) 0.0366(9) Uani 1 1 d .
H30 H 0.4547 0.3306 0.2387 0.044 Uiso 1 1 calc R
C31 C 0.4680(3) 0.4893(3) 0.3006(2) 0.0343(8) Uani 1 1 d .
H31 H 0.5281 0.4910 0.3511 0.041 Uiso 1 1 calc R
C32 C 0.4238(3) 0.5828(3) 0.2939(2) 0.0255(7) Uani 1 1 d .
H32 H 0.4532 0.6476 0.3403 0.031 Uiso 1 1 calc R
C33 C 0.0081(3) 0.8716(2) 0.30332(18) 0.0198(6) Uani 1 1 d .
C34 C -0.0906(3) 0.9075(3) 0.2602(2) 0.0318(8) Uani 1 1 d .
H34 H -0.0692 0.9640 0.2296 0.038 Uiso 1 1 calc R
C35 C -0.2212(3) 0.8605(4) 0.2618(2) 0.0444(10) Uani 1 1 d .
H35 H -0.2885 0.8859 0.2331 0.053 Uiso 1 1 calc R
C36 C -0.2525(4) 0.7781(4) 0.3047(3) 0.0502(11) Uani 1 1 d .
H36 H -0.3417 0.7462 0.3054 0.060 Uiso 1 1 calc R
C37 C -0.1565(4) 0.7412(3) 0.3465(3) 0.0461(10) Uani 1 1 d .
H37 H -0.1793 0.6834 0.3758 0.055 Uiso 1 1 calc R
C38 C -0.0252(3) 0.7883(3) 0.3463(2) 0.0289(7) Uani 1 1 d .
H38 H 0.0414 0.7630 0.3758 0.035 Uiso 1 1 calc R
C39 C 0.2306(3) 1.0811(2) 0.35922(18) 0.0208(6) Uani 1 1 d .
C40 C 0.3660(3) 1.1420(3) 0.3863(2) 0.0288(7) Uani 1 1 d .
H40 H 0.4268 1.1061 0.3718 0.035 Uiso 1 1 calc R
C41 C 0.4126(4) 1.2542(3) 0.4340(2) 0.0403(9) Uani 1 1 d .
H41 H 0.5049 1.2954 0.4509 0.048 Uiso 1 1 calc R
C42 C 0.3257(4) 1.3063(3) 0.4570(2) 0.0426(9) Uani 1 1 d .
H42 H 0.3580 1.3830 0.4903 0.051 Uiso 1 1 calc R
C43 C 0.1915(4) 1.2470(3) 0.4315(2) 0.0422(9) Uani 1 1 d .
H43 H 0.1316 1.2828 0.4477 0.051 Uiso 1 1 calc R
C44 C 0.1441(3) 1.1357(3) 0.3826(2) 0.0323(8) Uani 1 1 d .
H44 H 0.0515 1.0960 0.3646 0.039 Uiso 1 1 calc R

loop_
_atom_site_aniso_label
_atom_site_aniso_U_11
_atom_site_aniso_U_22
_atom_site_aniso_U_33
_atom_site_aniso_U_23
_atom_site_aniso_U_13
_atom_site_aniso_U_12
Cu1 0.0214(2) 0.0195(2) 0.0226(2) 0.00594(15) 0.00513(16) 0.00708(15)
P1 0.0156(4) 0.0140(4) 0.0224(4) 0.0057(3) 0.0058(3) 0.0052(3)
P2 0.0167(4) 0.0158(4) 0.0200(4) 0.0043(3) 0.0061(3) 0.0049(3)
P3 0.0591(7) 0.0567(7) 0.0413(6) 0.0240(5) 0.0276(5) 0.0289(6)
F1 0.127(2) 0.0478(15) 0.0546(15) 0.0209(13) 0.0417(16) 0.0268(15)
F2 0.0779(17) 0.0621(15) 0.0432(13) 0.0223(12) 0.0209(12) 0.0328(13)
F3 0.148(3) 0.080(2) 0.0700(18) 0.0298(16) 0.0441(19) 0.080(2)
F4 0.080(2) 0.112(2) 0.0566(16) 0.0293(17) 0.0087(15) 0.0391(18)
F5 0.0682(16) 0.0691(17) 0.0617(16) 0.0281(13) 0.0385(13) 0.0220(13)
F6 0.0678(19) 0.158(3) 0.093(2) 0.030(2) 0.0559(18) 0.017(2)
N1A 0.0254(16) 0.0264(14) 0.0266(15) 0.0044(12) 0.0037(12) 0.0075(12)
C2A 0.0307(19) 0.0232(16) 0.0173(15) 0.0046(13) 0.0045(14) 0.0101(14)
C3A 0.0266(18) 0.038(2) 0.0283(18) 0.0058(16) 0.0014(15) 0.0046(15)
N1B 0.0333(16) 0.0326(16) 0.0271(15) 0.0151(13) 0.0103(12) 0.0151(13)
C2B 0.040(2) 0.0331(19) 0.0285(18) 0.0105(16) 0.0151(16) 0.0190(16)
C3B 0.094(4) 0.034(2) 0.064(3) 0.024(2) 0.042(3) 0.016(2)
C1 0.0148(14) 0.0149(14) 0.0194(15) 0.0033(12) 0.0075(12) 0.0036(11)
C2 0.0138(14) 0.0176(14) 0.0226(15) 0.0068(12) 0.0055(12) 0.0091(11)
C3 0.0207(15) 0.0178(15) 0.0208(15) 0.0028(12) 0.0079(13) 0.0071(12)
C4 0.0240(17) 0.0236(16) 0.0294(17) 0.0013(14) 0.0051(14) 0.0106(13)
C5 0.0214(17) 0.0345(19) 0.0333(19) -0.0027(15) -0.0002(14) 0.0150(14)
C6 0.0137(15) 0.0311(18) 0.041(2) -0.0081(16) 0.0052(14) 0.0031(14)
C7 0.0191(16) 0.0231(16) 0.0378(19) -0.0030(15) 0.0099(15) -0.0005(13)
C8 0.0200(16) 0.0195(15) 0.0239(16) -0.0010(13) 0.0073(13) 0.0043(12)
C9 0.0265(17) 0.0180(15) 0.0315(18) 0.0088(14) 0.0136(14) 0.0017(13)
C10 0.0237(16) 0.0162(14) 0.0273(16) 0.0085(13) 0.0092(13) 0.0069(12)
C11 0.0166(14) 0.0193(15) 0.0202(15) 0.0090(12) 0.0075(12) 0.0099(12)
C12 0.0164(14) 0.0148(14) 0.0169(14) 0.0010(12) 0.0061(12) 0.0032(11)
C13 0.0179(15) 0.0170(14) 0.0242(16) 0.0069(13) 0.0071(13) 0.0087(12)
C14 0.0277(17) 0.0176(15) 0.0274(17) 0.0074(13) 0.0092(14) 0.0091(13)
C15 0.0344(19) 0.0235(17) 0.0263(17) 0.0024(14) 0.0060(15) 0.0122(14)
C16 0.046(2) 0.0303(18) 0.0223(17) 0.0110(15) 0.0144(15) 0.0183(16)
C17 0.0364(19) 0.0231(16) 0.0321(18) 0.0155(15) 0.0151(15) 0.0147(14)
C18 0.0218(16) 0.0198(15) 0.0261(16) 0.0086(13) 0.0100(13) 0.0113(12)
C19 0.0318(18) 0.0173(15) 0.0304(17) 0.0103(14) 0.0154(14) 0.0081(13)
C20 0.0246(16) 0.0162(15) 0.0283(17) 0.0027(13) 0.0095(14) 0.0063(12)
C21 0.0156(15) 0.0209(15) 0.0233(16) 0.0096(13) 0.0078(12) 0.0103(12)
C22 0.0207(16) 0.0222(16) 0.0272(17) 0.0095(14) 0.0063(13) 0.0081(13)
C23 0.0255(17) 0.0225(16) 0.041(2) 0.0148(15) 0.0121(15) 0.0074(13)
C24 0.0342(19) 0.0370(19) 0.043(2) 0.0266(17) 0.0239(17) 0.0217(16)
C25 0.0372(19) 0.0333(18) 0.0263(17) 0.0112(15) 0.0142(15) 0.0232(16)
C26 0.0247(17) 0.0236(16) 0.0315(18) 0.0077(14) 0.0096(14) 0.0101(13)
C27 0.0175(15) 0.0157(14) 0.0293(17) 0.0081(13) 0.0095(13) 0.0080(12)
C28 0.0316(18) 0.0223(16) 0.0320(18) 0.0049(15) 0.0054(15) 0.0097(14)
C29 0.046(2) 0.0217(17) 0.042(2) 0.0041(16) 0.0096(18) 0.0151(16)
C30 0.044(2) 0.0222(17) 0.057(2) 0.0181(17) 0.0194(19) 0.0224(16)
C31 0.0330(19) 0.035(2) 0.039(2) 0.0172(17) 0.0041(16) 0.0169(16)
C32 0.0266(17) 0.0230(16) 0.0286(17) 0.0089(14) 0.0075(14) 0.0092(13)
C33 0.0159(15) 0.0228(15) 0.0194(15) 0.0015(13) 0.0058(12) 0.0060(12)
C34 0.0275(18) 0.038(2) 0.0296(18) 0.0037(16) 0.0102(15) 0.0117(15)
C35 0.0228(19) 0.068(3) 0.036(2) -0.006(2) 0.0031(16) 0.0185(18)
C36 0.023(2) 0.057(3) 0.058(3) -0.007(2) 0.0214(19) -0.0032(18)
C37 0.045(2) 0.039(2) 0.053(2) 0.0083(19) 0.032(2) -0.0009(18)
C38 0.0279(18) 0.0272(17) 0.0291(18) 0.0037(15) 0.0126(15) 0.0031(14)
C39 0.0253(16) 0.0170(14) 0.0194(15) 0.0050(12) 0.0057(13) 0.0059(12)
C40 0.0264(17) 0.0206(16) 0.0379(19) 0.0049(15) 0.0047(15) 0.0099(13)
C41 0.035(2) 0.0261(18) 0.045(2) 0.0018(17) -0.0054(17) 0.0053(16)
C42 0.057(3) 0.0218(18) 0.040(2) -0.0044(16) 0.0068(19) 0.0116(17)
C43 0.053(2) 0.0261(19) 0.054(2) 0.0028(18) 0.027(2) 0.0179(17)
C44 0.0338(19) 0.0263(17) 0.042(2) 0.0078(16) 0.0183(16) 0.0130(15)

loop_
_atom_type_symbol
_atom_type_description
_atom_type_scat_dispersion_real
_atom_type_scat_dispersion_imag
_atom_type_scat_source
C C 0.0033 0.0016 'International Tables Vol C Tables 4.2.6.8 and 6.1.1.4'
H H 0.0000 0.0000 'International Tables Vol C Tables 4.2.6.8 and 6.1.1.4'
N N 0.0061 0.0033 'International Tables Vol C Tables 4.2.6.8 and 6.1.1.4'
F F 0.0171 0.0103 'International Tables Vol C Tables 4.2.6.8 and 6.1.1.4'
P P 0.1023 0.0942 'International Tables Vol C Tables 4.2.6.8 and 6.1.1.4'
Cu Cu 0.3201 1.2651 'International Tables Vol C Tables 4.2.6.8 and 6.1.1.4'

loop_
_geom_angle_atom_site_label_1
_geom_angle_atom_site_label_2
_geom_angle_atom_site_label_3
_geom_angle
N1A Cu1 N1B 105.29(11)
N1A Cu1 P2 120.18(8)
N1B Cu1 P2 114.43(8)
N1A Cu1 P1 114.32(8)
N1B Cu1 P1 100.19(8)
P2 Cu1 P1 100.85(3)
C21 P1 C27 104.93(13)
C21 P1 C1 107.39(13)
C27 P1 C1 104.70(13)
C21 P1 Cu1 118.88(10)
C27 P1 Cu1 117.53(10)
C1 P1 Cu1 102.11(9)
C33 P2 C39 103.92(13)
C33 P2 C11 103.62(13)
C39 P2 C11 104.97(13)
C33 P2 Cu1 119.31(10)
C39 P2 Cu1 114.58(10)
C11 P2 Cu1 109.03(9)
F6 P3 F4 93.27(18)
F6 P3 F5 177.82(17)
F4 P3 F5 88.91(15)
F6 P3 F3 90.61(19)
F4 P3 F3 89.99(17)
F5 P3 F3 89.39(16)
F6 P3 F1 90.40(18)
F4 P3 F1 90.72(17)
F5 P3 F1 89.57(14)
F3 P3 F1 178.73(18)
F6 P3 F2 88.72(16)
F4 P3 F2 177.81(16)
F5 P3 F2 89.10(14)
F3 P3 F2 89.07(15)
F1 P3 F2 90.18(14)
C2A N1A Cu1 172.8(3)
N1A C2A C3A 179.4(4)
C2A C3A H3AA 109.8
C2A C3A H3AC 109.8
H3AA C3A H3AC 108.3
C2A C3A H3AB 109.2
H3AA C3A H3AB 109.9
H3AC C3A H3AB 109.9
C2B N1B Cu1 158.3(3)
N1B C2B C3B 177.0(4)
C2B C3B H3BB 109.7
C2B C3B H3BA 110.1
H3BB C3B H3BA 109.6
C2B C3B H3BC 109.6
H3BB C3B H3BC 109.6
H3BA C3B H3BC 108.3
C12 C1 C10 119.7(2)
C12 C1 P1 122.3(2)
C10 C1 P1 117.0(2)
C11 C2 C13 119.5(2)
C11 C2 C12 121.9(2)
C13 C2 C12 118.5(2)
C4 C3 C8 117.9(3)
C4 C3 C12 122.4(3)
C8 C3 C12 119.6(3)
C5 C4 C3 121.0(3)
C5 C4 H4 119.5
C3 C4 H4 119.5
C4 C5 C6 120.4(3)
C4 C5 H5 119.8
C6 C5 H5 119.8
C7 C6 C5 120.3(3)
C7 C6 H6 119.8
C5 C6 H6 119.8
C6 C7 C8 120.9(3)
C6 C7 H7 119.5
C8 C7 H7 119.5
C9 C8 C7 121.7(3)
C9 C8 C3 119.1(3)
C7 C8 C3 119.2(3)
C10 C9 C8 120.6(3)
C10 C9 H9 119.7
C8 C9 H9 119.7
C9 C10 C1 121.6(3)
C9 C10 H10 119.2
C1 C10 H10 119.2
C1 C12 C3 119.1(2)
C1 C12 C2 122.4(2)
C3 C12 C2 118.5(2)
C2 C11 C20 120.2(3)
C2 C11 P2 121.4(2)
C20 C11 P2 118.2(2)
C14 C13 C18 118.0(3)
C14 C13 C2 122.5(3)
C18 C13 C2 119.5(3)
C15 C14 C13 121.0(3)
C15 C14 H14 119.5
C13 C14 H14 119.5
C14 C15 C16 121.0(3)
C14 C15 H15 119.5
C16 C15 H15 119.5
C17 C16 C15 119.8(3)
C17 C16 H16 120.1
C15 C16 H16 120.1
C16 C17 C18 121.0(3)
C16 C17 H17 119.5
C18 C17 H17 119.5
C19 C18 C17 121.9(3)
C19 C18 C13 118.8(3)
C17 C18 C13 119.3(3)
C20 C19 C18 121.4(3)
C20 C19 H19 119.3
C18 C19 H19 119.3
C19 C20 C11 120.5(3)
C19 C20 H20 119.7
C11 C20 H20 119.7
C26 C21 C22 119.0(3)
C26 C21 P1 124.4(2)
C22 C21 P1 116.6(2)
C23 C22 C21 120.5(3)
C23 C22 H22 119.8
C21 C22 H22 119.8
C24 C23 C22 119.7(3)
C24 C23 H23 120.2
C22 C23 H23 120.2
C23 C24 C25 120.5(3)
C23 C24 H24 119.7
C25 C24 H24 119.7
C26 C25 C24 119.9(3)
C26 C25 H25 120.1
C24 C25 H25 120.1
C25 C26 C21 120.4(3)
C25 C26 H26 119.8
C21 C26 H26 119.8
C32 C27 C28 118.7(3)
C32 C27 P1 117.4(2)
C28 C27 P1 123.9(2)
C29 C28 C27 120.3(3)
C29 C28 H28 119.8
C27 C28 H28 119.8
C30 C29 C28 120.7(3)
C30 C29 H29 119.7
C28 C29 H29 119.7
C31 C30 C29 119.6(3)
C31 C30 H30 120.2
C29 C30 H30 120.2
C30 C31 C32 120.1(3)
C30 C31 H31 119.9
C32 C31 H31 119.9
C27 C32 C31 120.6(3)
C27 C32 H32 119.7
C31 C32 H32 119.7
C38 C33 C34 119.2(3)
C38 C33 P2 120.1(2)
C34 C33 P2 120.6(2)
C33 C34 C35 119.9(3)
C33 C34 H34 120.1
C35 C34 H34 120.1
C36 C35 C34 120.1(4)
C36 C35 H35 119.9
C34 C35 H35 119.9
C35 C36 C37 120.5(3)
C35 C36 H36 119.7
C37 C36 H36 119.7
C36 C37 C38 120.1(4)
C36 C37 H37 120.0
C38 C37 H37 120.0
C33 C38 C37 120.2(3)
C33 C38 H38 119.9
C37 C38 H38 119.9
C40 C39 C44 118.2(3)
C40 C39 P2 117.5(2)
C44 C39 P2 124.1(2)
C41 C40 C39 120.8(3)
C41 C40 H40 119.6
C39 C40 H40 119.6
C42 C41 C40 120.1(3)
C42 C41 H41 119.9
C40 C41 H41 119.9
C41 C42 C43 119.9(3)
C41 C42 H42 120.0
C43 C42 H42 120.0
C44 C43 C42 120.3(3)
C44 C43 H43 119.9
C42 C43 H43 119.9
C43 C44 C39 120.7(3)
C43 C44 H44 119.7
C39 C44 H44 119.7

loop_
_geom_bond_atom_site_label_1
_geom_bond_atom_site_label_2
_geom_bond_distance
Cu1 N1A 1.990(3)
Cu1 N1B 2.039(3)
Cu1 P2 2.2670(8)
Cu1 P1 2.2765(8)
P1 C21 1.823(3)
P1 C27 1.835(3)
P1 C1 1.835(3)
P2 C33 1.825(3)
P2 C39 1.835(3)
P2 C11 1.849(3)
P3 F6 1.567(3)
P3 F4 1.579(3)
P3 F5 1.591(2)
P3 F3 1.593(3)
P3 F1 1.593(3)
P3 F2 1.610(3)
N1A C2A 1.135(4)
C2A C3A 1.461(4)
C3A H3AA 0.9600
C3A H3AC 0.9599
C3A H3AB 0.9600
N1B C2B 1.134(4)
C2B C3B 1.460(5)
C3B H3BB 0.9600
C3B H3BA 0.9600
C3B H3BC 0.9600
C1 C12 1.387(4)
C1 C10 1.423(4)
C2 C11 1.385(4)
C2 C13 1.434(4)
C2 C12 1.509(4)
C3 C4 1.413(4)
C3 C8 1.430(4)
C3 C12 1.435(4)
C4 C5 1.377(4)
C4 H4 0.9500
C5 C6 1.405(5)
C5 H5 0.9500
C6 C7 1.353(5)
C6 H6 0.9500
C7 C8 1.422(4)
C7 H7 0.9500
C8 C9 1.405(4)
C9 C10 1.360(4)
C9 H9 0.9500
C10 H10 0.9500
C11 C20 1.416(4)
C13 C14 1.414(4)
C13 C18 1.424(4)
C14 C15 1.368(4)
C14 H14 0.9500
C15 C16 1.403(4)
C15 H15 0.9500
C16 C17 1.358(4)
C16 H16 0.9500
C17 C18 1.419(4)
C17 H17 0.9500
C18 C19 1.402(4)
C19 C20 1.369(4)
C19 H19 0.9500
C20 H20 0.9500
C21 C26 1.389(4)
C21 C22 1.398(4)
C22 C23 1.387(4)
C22 H22 0.9500
C23 C24 1.378(5)
C23 H23 0.9500
C24 C25 1.385(5)
C24 H24 0.9500
C25 C26 1.385(4)
C25 H25 0.9500
C26 H26 0.9500
C27 C32 1.386(4)
C27 C28 1.391(4)
C28 C29 1.385(4)
C28 H28 0.9500
C29 C30 1.377(5)
C29 H29 0.9500
C30 C31 1.376(5)
C30 H30 0.9500
C31 C32 1.393(4)
C31 H31 0.9500
C32 H32 0.9500
C33 C38 1.379(4)
C33 C34 1.391(4)
C34 C35 1.395(5)
C34 H34 0.9500
C35 C36 1.365(6)
C35 H35 0.9500
C36 C37 1.368(6)
C36 H36 0.9500
C37 C38 1.395(5)
C37 H37 0.9500
C38 H38 0.9500
C39 C40 1.395(4)
C39 C44 1.395(4)
C40 C41 1.384(4)
C40 H40 0.9500
C41 C42 1.376(5)
C41 H41 0.9500
C42 C43 1.381(5)
C42 H42 0.9500
C43 C44 1.381(5)
C43 H43 0.9500
C44 H44 0.9500

loop_
_geom_torsion_atom_site_label_1
_geom_torsion_atom_site_label_2
_geom_torsion_atom_site_label_3
_geom_torsion_atom_site_label_4
_geom_torsion
N1A Cu1 P1 C21 -56.66(14)
N1B Cu1 P1 C21 -168.70(13)
P2 Cu1 P1 C21 73.76(11)
N1A Cu1 P1 C27 71.61(13)
N1B Cu1 P1 C27 -40.44(13)
P2 Cu1 P1 C27 -157.98(10)
N1A Cu1 P1 C1 -174.53(12)
N1B Cu1 P1 C1 73.43(12)
P2 Cu1 P1 C1 -44.11(10)
N1A Cu1 P2 C33 -146.08(14)
N1B Cu1 P2 C33 -19.26(14)
P1 Cu1 P2 C33 87.30(11)
N1A Cu1 P2 C39 -22.00(14)
N1B Cu1 P2 C39 104.82(13)
P1 Cu1 P2 C39 -148.62(10)
N1A Cu1 P2 C11 95.28(13)
N1B Cu1 P2 C11 -137.90(13)
P1 Cu1 P2 C11 -31.34(10)
N1A Cu1 N1B C2B -139.2(7)
P2 Cu1 N1B C2B 86.6(7)
P1 Cu1 N1B C2B -20.3(7)
C21 P1 C1 C12 -49.1(3)
C27 P1 C1 C12 -160.3(2)
Cu1 P1 C1 C12 76.7(2)
C21 P1 C1 C10 142.3(2)
C27 P1 C1 C10 31.1(2)
Cu1 P1 C1 C10 -91.9(2)
C8 C3 C4 C5 0.5(4)
C12 C3 C4 C5 -177.5(3)
C3 C4 C5 C6 1.9(5)
C4 C5 C6 C7 -2.8(5)
C5 C6 C7 C8 1.1(5)
C6 C7 C8 C9 -179.2(3)
C6 C7 C8 C3 1.4(4)
C4 C3 C8 C9 178.4(3)
C12 C3 C8 C9 -3.4(4)
C4 C3 C8 C7 -2.2(4)
C12 C3 C8 C7 176.0(3)
C7 C8 C9 C10 179.3(3)
C3 C8 C9 C10 -1.3(4)
C8 C9 C10 C1 2.7(5)
C12 C1 C10 C9 0.8(4)
P1 C1 C10 C9 169.7(2)
C10 C1 C12 C3 -5.5(4)
P1 C1 C12 C3 -173.8(2)
C10 C1 C12 C2 173.0(3)
P1 C1 C12 C2 4.7(4)
C4 C3 C12 C1 -175.2(3)
C8 C3 C12 C1 6.8(4)
C4 C3 C12 C2 6.3(4)
C8 C3 C12 C2 -171.7(2)
C11 C2 C12 C1 -75.1(4)
C13 C2 C12 C1 106.9(3)
C11 C2 C12 C3 103.4(3)
C13 C2 C12 C3 -74.7(3)
C13 C2 C11 C20 -1.5(4)
C12 C2 C11 C20 -179.6(3)
C13 C2 C11 P2 -176.3(2)
C12 C2 C11 P2 5.7(4)
C33 P2 C11 C2 -59.7(3)
C39 P2 C11 C2 -168.4(2)
Cu1 P2 C11 C2 68.3(2)
C33 P2 C11 C20 125.5(2)
C39 P2 C11 C20 16.7(3)
Cu1 P2 C11 C20 -106.5(2)
C11 C2 C13 C14 -178.1(3)
C12 C2 C13 C14 0.0(4)
C11 C2 C13 C18 2.6(4)
C12 C2 C13 C18 -179.2(2)
C18 C13 C14 C15 0.0(4)
C2 C13 C14 C15 -179.3(3)
C13 C14 C15 C16 1.6(5)
C14 C15 C16 C17 -1.7(5)
C15 C16 C17 C18 0.3(5)
C16 C17 C18 C19 -179.1(3)
C16 C17 C18 C13 1.2(4)
C14 C13 C18 C19 178.9(3)
C2 C13 C18 C19 -1.8(4)
C14 C13 C18 C17 -1.4(4)
C2 C13 C18 C17 177.9(3)
C17 C18 C19 C20 -179.9(3)
C13 C18 C19 C20 -0.2(4)
C18 C19 C20 C11 1.3(5)
C2 C11 C20 C19 -0.4(4)
P2 C11 C20 C19 174.5(2)
C27 P1 C21 C26 62.8(3)
C1 P1 C21 C26 -48.3(3)
Cu1 P1 C21 C26 -163.3(2)
C27 P1 C21 C22 -117.4(2)
C1 P1 C21 C22 131.5(2)
Cu1 P1 C21 C22 16.5(3)
C26 C21 C22 C23 -0.6(4)
P1 C21 C22 C23 179.6(2)
C21 C22 C23 C24 0.7(5)
C22 C23 C24 C25 0.0(5)
C23 C24 C25 C26 -0.8(5)
C24 C25 C26 C21 0.9(5)
C22 C21 C26 C25 -0.2(4)
P1 C21 C26 C25 179.6(2)
C21 P1 C27 C32 116.5(2)
C1 P1 C27 C32 -130.6(2)
Cu1 P1 C27 C32 -18.2(3)
C21 P1 C27 C28 -61.4(3)
C1 P1 C27 C28 51.5(3)
Cu1 P1 C27 C28 164.0(2)
C32 C27 C28 C29 0.0(5)
P1 C27 C28 C29 177.8(2)
C27 C28 C29 C30 -0.4(5)
C28 C29 C30 C31 0.3(5)
C29 C30 C31 C32 0.2(5)
C28 C27 C32 C31 0.6(4)
P1 C27 C32 C31 -177.4(2)
C30 C31 C32 C27 -0.7(5)
C39 P2 C33 C38 -113.8(3)
C11 P2 C33 C38 136.7(2)
Cu1 P2 C33 C38 15.3(3)
C39 P2 C33 C34 68.0(3)
C11 P2 C33 C34 -41.5(3)
Cu1 P2 C33 C34 -162.9(2)
C38 C33 C34 C35 1.0(5)
P2 C33 C34 C35 179.2(2)
C33 C34 C35 C36 -1.0(5)
C34 C35 C36 C37 0.2(6)
C35 C36 C37 C38 0.5(6)
C34 C33 C38 C37 -0.2(5)
P2 C33 C38 C37 -178.4(2)
C36 C37 C38 C33 -0.6(5)
C33 P2 C39 C40 164.4(2)
C11 P2 C39 C40 -87.0(3)
Cu1 P2 C39 C40 32.5(3)
C33 P2 C39 C44 -11.3(3)
C11 P2 C39 C44 97.2(3)
Cu1 P2 C39 C44 -143.2(3)
C44 C39 C40 C41 -0.9(5)
P2 C39 C40 C41 -176.9(3)
C39 C40 C41 C42 1.5(5)
C40 C41 C42 C43 -0.8(6)
C41 C42 C43 C44 -0.4(6)
C42 C43 C44 C39 1.0(6)
C40 C39 C44 C43 -0.3(5)
P2 C39 C44 C43 175.4(3)
